data_4036305
loop_
_publ_author_name
'Chaiyaveij, Duangduan'
'Batsanov, Andrei S.'
'Fox, Mark A.'
'Marder, Todd B.'
'Whiting, Andrew'

_publ_section_title
;
 An Experimental and Computational Approach to Understanding the Reactions
 of Acyl Nitroso Compounds in [4 + 2] Cycloadditions.
;
_journal_issue 19
_journal_name_full 'The Journal of organic chemistry'
_journal_page_first 9518
_journal_page_last 9534
_journal_paper_doi 10.1021/acs.joc.5b01470
_journal_volume 80
_journal_year 2015
_chemical_absolute_configuration unk
_chemical_formula_moiety 'C13 H14 N2 O2'
_chemical_formula_sum 'C13 H14 N2 O2'
_chemical_formula_weight 230.26
_chemical_melting_point 376
_chemical_name_systematic
;
 N-Phenyl-2-oxa-3-azabicyclo[2.2.2]oct-5-ene-3-carboxamide 
;
_space_group_crystal_system orthorhombic
_space_group_IT_number 33
_space_group_name_Hall 'P 2c -2n'
_space_group_name_H-M_alt 'P n a 21'
_atom_sites_solution_hydrogens geom
_atom_sites_solution_primary direct
_atom_sites_solution_secondary difmap
_audit_creation_date 2012-03-01
_audit_creation_method
;
  Olex2 1.1-beta
  (compiled 2011.11.01 svn.r2039, GUI svn.r3906)
;
_cell_angle_alpha 90.00
_cell_angle_beta 90.00
_cell_angle_gamma 90.00
_cell_formula_units_Z 4
_cell_length_a 10.0933(6)
_cell_length_b 8.9883(5)
_cell_length_c 12.7337(8)
_cell_measurement_reflns_used 9951
_cell_measurement_temperature 120
_cell_measurement_theta_max 29.995
_cell_measurement_theta_min 2.774
_cell_volume 1155.22(12)
_computing_cell_refinement 'SAINT v7.46A (Bruker, 2008)'
_computing_data_collection 'SMART v5.630 (Bruker, 2003)'
_computing_data_reduction 'SAINT v7.46A (Bruker, 2008)'
_computing_molecular_graphics
;
O. V. Dolomanov, L. J. Bourhis, R. J. Gildea, J. A. K. Howard and H. Puschmann,
OLEX2: a complete structure solution, refinement and analysis program.
J. Appl. Cryst. (2009). 42, 339-341.
;
_computing_publication_material
;
O. V. Dolomanov, L. J. Bourhis, R. J. Gildea, J. A. K. Howard and H. Puschmann,
OLEX2: a complete structure solution, refinement and analysis program.
J. Appl. Cryst. (2009). 42, 339-341.
;
_computing_structure_refinement
;
XL, G.M. Sheldrick, Acta Cryst. (2008). A64, 112-122
;
_computing_structure_solution
;
XS, G.M. Sheldrick, Acta Cryst. (2008). A64, 112-122
;
_diffrn_ambient_temperature 120
_diffrn_detector 'CCD area detector'
_diffrn_detector_area_resol_mean 5.6
_diffrn_detector_type 'Bruker SMART CCD 6000 area detector'
_diffrn_measured_fraction_theta_full 1.000
_diffrn_measured_fraction_theta_max 1.000
_diffrn_measurement_device 'three-circle diffractometer'
_diffrn_measurement_device_type 'Bruker SMART CCD 6000 area detector'
_diffrn_measurement_method '\w scans'
_diffrn_radiation_monochromator graphite
_diffrn_radiation_probe x-ray
_diffrn_radiation_type MoK\a
_diffrn_radiation_wavelength 0.71073
_diffrn_radiation_xray_symbol K-L~3~
_diffrn_reflns_av_R_equivalents 0.0251
_diffrn_reflns_av_unetI/netI 0.0119
_diffrn_reflns_limit_h_max 14
_diffrn_reflns_limit_h_min -14
_diffrn_reflns_limit_k_max 12
_diffrn_reflns_limit_k_min -12
_diffrn_reflns_limit_l_max 17
_diffrn_reflns_limit_l_min -17
_diffrn_reflns_number 20058
_diffrn_reflns_theta_full 29.99
_diffrn_reflns_theta_max 29.99
_diffrn_reflns_theta_min 2.77
_diffrn_source 'sealed X-ray tube'
_diffrn_source_current 30.0
_diffrn_source_power 1.5
_diffrn_source_target Mo
_diffrn_source_voltage 50.0
_diffrn_standards_number 0
_exptl_absorpt_coefficient_mu 0.091
_exptl_absorpt_correction_T_max 0.7460
_exptl_absorpt_correction_T_min 0.6587
_exptl_absorpt_correction_type multi-scan
_exptl_absorpt_process_details
;
SADABS-2009/1 (Bruker AXS) was used for absorption correction.
R(int) was 0.0912 before and 0.0455 after correction.
The Ratio of minimum to maximum transmission is 0.8830.
The \l/2 correction factor is 0.0015.
;
_exptl_crystal_colour colourless
_exptl_crystal_density_diffrn 1.324
_exptl_crystal_density_method 'not measured'
_exptl_crystal_description block
_exptl_crystal_F_000 488
_exptl_crystal_size_max 0.6
_exptl_crystal_size_mid 0.5
_exptl_crystal_size_min 0.4
_refine_diff_density_max 0.204
_refine_diff_density_min -0.275
_refine_diff_density_rms 0.055
_refine_ls_abs_structure_details 'undeterminable, all \Df" set to 0, Friedel equivalents merged'
_refine_ls_extinction_method none
_refine_ls_goodness_of_fit_ref 1.053
_refine_ls_hydrogen_treatment mixed
_refine_ls_matrix_type full
_refine_ls_number_parameters 157
_refine_ls_number_reflns 1741
_refine_ls_number_restraints 1
_refine_ls_restrained_S_all 1.053
_refine_ls_R_factor_all 0.0333
_refine_ls_R_factor_gt 0.0321
_refine_ls_shift/su_max 0.000
_refine_ls_shift/su_mean 0.000
_refine_ls_structure_factor_coef Fsqd
_refine_ls_weighting_details 'calc w=1/[\s^2^(Fo^2^)+(0.0607P)^2^+0.1228P] where P=(Fo^2^+2Fc^2^)/3'
_refine_ls_weighting_scheme calc
_refine_ls_wR_factor_gt 0.0853
_refine_ls_wR_factor_ref 0.0869
_reflns_Friedel_coverage 0.92
_reflns_number_gt 1686
_reflns_number_total 1741
_reflns_threshold_expression I>2\s(I)
_cod_data_source_file jo5b01470_si_002.cif
_cod_data_source_block 15
_cod_database_code 4036305

loop_
_space_group_symop_id
_space_group_symop_operation_xyz
1 'x, y, z'
2 '-x, -y, z+1/2'
3 '-x+1/2, y+1/2, z+1/2'
4 'x+1/2, -y+1/2, z'

loop_
_atom_site_label
_atom_site_type_symbol
_atom_site_fract_x
_atom_site_fract_y
_atom_site_fract_z
_atom_site_U_iso_or_equiv
_atom_site_adp_type
_atom_site_occupancy
_atom_site_symmetry_multiplicity
_atom_site_calc_flag
_atom_site_refinement_flags
O1 O 0.59198(9) 0.06671(11) 0.17190(10) 0.0252(2) Uani 1 1 d .
O2 O 0.28667(10) 0.20501(12) 0.25601(10) 0.0297(2) Uani 1 1 d .
N1 N 0.45150(10) 0.09376(12) 0.16464(10) 0.0202(2) Uani 1 1 d .
N2 N 0.50056(10) 0.28178(12) 0.28544(10) 0.0205(2) Uani 1 1 d .
H2 H 0.5860(18) 0.262(2) 0.2716(16) 0.025 Uiso 1 1 d .
C1 C 0.40617(12) 0.19487(14) 0.24079(10) 0.0198(2) Uani 1 1 d .
C2 C 0.61864(15) -0.09363(16) 0.18159(13) 0.0291(3) Uani 1 1 d .
H2A H 0.7150 -0.1112 0.1948 0.035 Uiso 1 1 calc R
C3 C 0.57704(16) -0.16479(19) 0.07812(14) 0.0335(3) Uani 1 1 d .
H3A H 0.5919 -0.2736 0.0806 0.040 Uiso 1 1 calc R
H3B H 0.6295 -0.1230 0.0194 0.040 Uiso 1 1 calc R
C4 C 0.42909(16) -0.1311(2) 0.06218(14) 0.0339(3) Uani 1 1 d .
H4A H 0.4169 -0.0694 -0.0015 0.041 Uiso 1 1 calc R
H4B H 0.3795 -0.2252 0.0525 0.041 Uiso 1 1 calc R
C5 C 0.37624(13) -0.04832(15) 0.15831(12) 0.0248(3) Uani 1 1 d .
H5 H 0.2789 -0.0294 0.1519 0.030 Uiso 1 1 calc R
C6 C 0.40715(18) -0.13485(17) 0.25641(14) 0.0335(3) Uani 1 1 d .
H6 H 0.3417 -0.1706 0.3037 0.040 Uiso 1 1 calc R
C7 C 0.5377(2) -0.15584(19) 0.26948(14) 0.0383(4) Uani 1 1 d .
H7 H 0.5749 -0.2052 0.3285 0.046 Uiso 1 1 calc R
C8 C 0.47764(13) 0.39920(14) 0.35715(10) 0.0201(2) Uani 1 1 d .
C9 C 0.35269(13) 0.46030(15) 0.37636(11) 0.0234(3) Uani 1 1 d .
H9 H 0.2771 0.4241 0.3400 0.028 Uiso 1 1 calc R
C10 C 0.34021(16) 0.57494(16) 0.44938(12) 0.0284(3) Uani 1 1 d .
H10 H 0.2554 0.6171 0.4620 0.034 Uiso 1 1 calc R
C11 C 0.44869(18) 0.62884(17) 0.50402(13) 0.0321(3) Uani 1 1 d .
H11 H 0.4384 0.7064 0.5541 0.039 Uiso 1 1 calc R
C12 C 0.57291(17) 0.56776(18) 0.48457(13) 0.0310(3) Uani 1 1 d .
H12 H 0.6480 0.6039 0.5216 0.037 Uiso 1 1 calc R
C13 C 0.58802(14) 0.45444(16) 0.41145(12) 0.0251(3) Uani 1 1 d .
H13 H 0.6734 0.4142 0.3982 0.030 Uiso 1 1 calc R

loop_
_atom_site_aniso_label
_atom_site_aniso_U_11
_atom_site_aniso_U_22
_atom_site_aniso_U_33
_atom_site_aniso_U_23
_atom_site_aniso_U_13
_atom_site_aniso_U_12
O1 0.0155(4) 0.0230(4) 0.0370(5) -0.0040(4) 0.0039(4) 0.0017(3)
O2 0.0154(4) 0.0289(5) 0.0449(6) -0.0106(5) 0.0026(4) 0.0003(4)
N1 0.0155(4) 0.0193(4) 0.0259(5) -0.0011(4) 0.0010(4) 0.0004(3)
N2 0.0149(4) 0.0206(5) 0.0259(5) -0.0030(4) 0.0014(4) -0.0007(4)
C1 0.0167(5) 0.0185(5) 0.0241(5) -0.0001(4) 0.0005(4) 0.0003(4)
C2 0.0254(6) 0.0261(6) 0.0360(7) -0.0062(6) -0.0064(6) 0.0089(5)
C3 0.0278(6) 0.0337(8) 0.0389(8) -0.0142(6) -0.0012(6) 0.0057(6)
C4 0.0268(6) 0.0368(8) 0.0380(8) -0.0177(7) -0.0042(6) 0.0032(6)
C5 0.0208(5) 0.0223(5) 0.0312(7) -0.0059(5) -0.0003(5) -0.0025(4)
C6 0.0423(9) 0.0221(6) 0.0361(8) 0.0032(6) 0.0071(6) -0.0051(6)
C7 0.0524(10) 0.0276(7) 0.0349(8) 0.0064(6) -0.0064(7) 0.0076(7)
C8 0.0220(6) 0.0177(5) 0.0205(5) 0.0013(4) 0.0009(4) -0.0016(4)
C9 0.0229(6) 0.0205(5) 0.0268(6) 0.0000(5) 0.0011(5) 0.0015(4)
C10 0.0341(7) 0.0231(6) 0.0280(6) -0.0014(5) 0.0044(6) 0.0028(5)
C11 0.0456(9) 0.0249(7) 0.0258(6) -0.0035(5) -0.0004(6) -0.0019(6)
C12 0.0370(8) 0.0278(7) 0.0282(7) 0.0002(5) -0.0066(6) -0.0075(6)
C13 0.0244(6) 0.0245(6) 0.0266(6) 0.0026(5) -0.0036(5) -0.0042(5)

loop_
_atom_type_symbol
_atom_type_description
_atom_type_scat_dispersion_real
_atom_type_scat_dispersion_imag
_atom_type_scat_source
C C 0.0033 0.0000 'International Tables Vol C Tables 4.2.6.8 and 6.1.1.4'
H H 0.0000 0.0000 'International Tables Vol C Tables 4.2.6.8 and 6.1.1.4'
N N 0.0061 0.0000 'International Tables Vol C Tables 4.2.6.8 and 6.1.1.4'
O O 0.0106 0.0000 'International Tables Vol C Tables 4.2.6.8 and 6.1.1.4'

loop_
_geom_angle_atom_site_label_1
_geom_angle_atom_site_label_2
_geom_angle_atom_site_label_3
_geom_angle
N1 O1 C2 110.52(9)
O1 N1 C5 111.15(10)
C1 N1 O1 112.64(10)
C1 N1 C5 115.22(11)
C1 N2 H2 118.6(13)
C1 N2 C8 125.81(10)
C8 N2 H2 115.5(13)
O2 C1 N1 118.54(12)
O2 C1 N2 125.60(12)
N2 C1 N1 115.64(10)
O1 C2 H2A 110.3
O1 C2 C3 106.75(13)
O1 C2 C7 109.23(12)
C3 C2 H2A 110.3
C7 C2 H2A 110.3
C7 C2 C3 109.88(13)
C2 C3 H3A 110.2
C2 C3 H3B 110.2
C2 C3 C4 107.42(13)
H3A C3 H3B 108.5
C4 C3 H3A 110.2
C4 C3 H3B 110.2
C3 C4 H4A 109.8
C3 C4 H4B 109.8
H4A C4 H4B 108.3
C5 C4 C3 109.22(13)
C5 C4 H4A 109.8
C5 C4 H4B 109.8
N1 C5 C4 106.45(12)
N1 C5 H5 111.1
N1 C5 C6 107.03(12)
C4 C5 H5 111.1
C6 C5 C4 109.92(12)
C6 C5 H5 111.1
C5 C6 H6 123.9
C7 C6 C5 112.30(14)
C7 C6 H6 123.9
C2 C7 H7 123.5
C6 C7 C2 113.05(14)
C6 C7 H7 123.5
C9 C8 N2 123.63(12)
C9 C8 C13 119.46(13)
C13 C8 N2 116.91(12)
C8 C9 H9 120.4
C10 C9 C8 119.27(13)
C10 C9 H9 120.4
C9 C10 H10 119.3
C11 C10 C9 121.50(14)
C11 C10 H10 119.3
C10 C11 H11 120.5
C10 C11 C12 119.02(14)
C12 C11 H11 120.5
C11 C12 H12 119.7
C13 C12 C11 120.53(14)
C13 C12 H12 119.7
C8 C13 H13 119.9
C12 C13 C8 120.21(14)
C12 C13 H13 119.9

loop_
_geom_bond_atom_site_label_1
_geom_bond_atom_site_label_2
_geom_bond_distance
O1 N1 1.4415(13)
O1 C2 1.4713(17)
O2 C1 1.2251(15)
N1 C1 1.4056(17)
N1 C5 1.4881(17)
N2 H2 0.897(19)
N2 C1 1.3568(16)
N2 C8 1.4147(17)
C2 H2A 1.0000
C2 C3 1.524(2)
C2 C7 1.494(3)
C3 H3A 0.9900
C3 H3B 0.9900
C3 C4 1.537(2)
C4 H4A 0.9900
C4 H4B 0.9900
C4 C5 1.529(2)
C5 H5 1.0000
C5 C6 1.504(2)
C6 H6 0.9500
C6 C7 1.342(3)
C7 H7 0.9500
C8 C9 1.3972(17)
C8 C13 1.4020(18)
C9 H9 0.9500
C9 C10 1.3936(19)
C10 H10 0.9500
C10 C11 1.385(2)
C11 H11 0.9500
C11 C12 1.391(2)
C12 H12 0.9500
C12 C13 1.388(2)
C13 H13 0.9500

loop_
_geom_hbond_atom_site_label_D
_geom_hbond_atom_site_label_H
_geom_hbond_atom_site_label_A
_geom_hbond_distance_DH
_geom_hbond_distance_HA
_geom_hbond_distance_DA
_geom_hbond_angle_DHA
_geom_hbond_site_symmetry_A
N2 H2 O2 0.897(19) 2.056(19) 2.9144(14) 159.6(18) 4
